data_7012685
loop_
_publ_author_name
'Sousa-Pedrares, Antonio'
'Romero, Jaime'
'Arturo Garc\'ia-V\'azquez, Jos\'e'
'Luz Dur\'an, Mar\'ia'
'Casanova, Isabel'
'Sousa, Antonio'

_publ_section_title
;
 Electrochemical synthesis and structural characterisation of zinc,
 cadmium and mercury complexes of heterocyclic bidentate ligands (N, S)
;
_journal_issue 7
_journal_name_full 'Dalton Transactions'
_journal_page_first 1379
_journal_page_last 1388
_journal_paper_doi 10.1039/b300133b
_journal_year 2003
_chemical_formula_sum 'C12 H6 F6 Hg N2 S2'
_chemical_formula_weight 556.90
_chemical_name_systematic ?
_space_group_IT_number 14
_symmetry_cell_setting monoclinic
_symmetry_space_group_name_Hall '-P 2ybc'
_symmetry_space_group_name_H-M 'P 1 21/c 1'
_atom_sites_solution_hydrogens geom
_atom_sites_solution_primary direct
_atom_sites_solution_secondary difmap
_audit_creation_method SHELXL-97
_cell_angle_alpha 90.00
_cell_angle_beta 92.085(8)
_cell_angle_gamma 90.00
_cell_formula_units_Z 4
_cell_length_a 14.639(6)
_cell_length_b 15.075(6)
_cell_length_c 6.934(3)
_cell_measurement_reflns_used 810
_cell_measurement_temperature 293(2)
_cell_measurement_theta_max 26.29
_cell_measurement_theta_min 3.10
_cell_volume 1529.2(11)
_computing_cell_refinement 'BRUKER Smart'
_computing_data_collection 'BRUKER Smart'
_computing_structure_refinement 'SHELXL-97 (Sheldrick, 1997)'
_computing_structure_solution 'SHELXS-97 (Sheldrick, 1990)'
_diffrn_ambient_temperature 293(2)
_diffrn_measured_fraction_theta_full 0.992
_diffrn_measured_fraction_theta_max 0.992
_diffrn_measurement_device_type 'Smart-CCD-1000 BRUKER'
_diffrn_measurement_method 'omega scans'
_diffrn_radiation_monochromator graphite
_diffrn_radiation_source 'fine-focus sealed tube'
_diffrn_radiation_type MoK\a
_diffrn_radiation_wavelength 0.71073
_diffrn_reflns_av_R_equivalents 0.0362
_diffrn_reflns_av_sigmaI/netI 0.0671
_diffrn_reflns_limit_h_max 18
_diffrn_reflns_limit_h_min -18
_diffrn_reflns_limit_k_max 18
_diffrn_reflns_limit_k_min -14
_diffrn_reflns_limit_l_max 3
_diffrn_reflns_limit_l_min -8
_diffrn_reflns_number 6620
_diffrn_reflns_theta_full 26.43
_diffrn_reflns_theta_max 26.43
_diffrn_reflns_theta_min 1.94
_exptl_absorpt_coefficient_mu 10.398
_exptl_absorpt_correction_T_max 0.6812
_exptl_absorpt_correction_T_min 0.0576
_exptl_absorpt_correction_type SADABS
_exptl_crystal_colour Colourless
_exptl_crystal_density_diffrn 2.419
_exptl_crystal_density_method 'not measured'
_exptl_crystal_description Needle
_exptl_crystal_F_000 1032
_exptl_crystal_size_max 0.64
_exptl_crystal_size_mid 0.12
_exptl_crystal_size_min 0.04
_refine_diff_density_max 1.847
_refine_diff_density_min -2.113
_refine_diff_density_rms 0.198
_refine_ls_extinction_method none
_refine_ls_goodness_of_fit_ref 0.926
_refine_ls_hydrogen_treatment mixed
_refine_ls_matrix_type full
_refine_ls_number_parameters 262
_refine_ls_number_reflns 3124
_refine_ls_number_restraints 0
_refine_ls_restrained_S_all 0.926
_refine_ls_R_factor_all 0.0789
_refine_ls_R_factor_gt 0.0454
_refine_ls_shift/su_max 0.000
_refine_ls_shift/su_mean 0.000
_refine_ls_structure_factor_coef Fsqd
_refine_ls_weighting_details 'calc w=1/[\s^2^(Fo^2^)+(0.0810P)^2^+0.0000P] where P=(Fo^2^+2Fc^2^)/3'
_refine_ls_weighting_scheme calc
_refine_ls_wR_factor_gt 0.1218
_refine_ls_wR_factor_ref 0.1372
_reflns_number_gt 1974
_reflns_number_total 3124
_reflns_threshold_expression >2sigma(I)
_cod_data_source_file b300133b.txt
_cod_data_source_block '[Hg(5-CF3-pyS)2]'
_cod_depositor_comments
;
The following automatic conversions were performed:
'_symmetry_cell_setting' value 'Monoclinic' changed to 'monoclinic'
according to '/home/saulius/struct/CIF-dictionaries/cif_core.dic'
dictionary named 'cif_core.dic' version 2.4.1 from 2010-06-29.

Automatic conversion script
Id: cif_fix_enum 1527 2010-12-29 10:47:43Z saulius 
;
_cod_original_cell_volume 1529.3(11)
_cod_original_sg_symbol_H-M 'P 2(1)/c'
_cod_database_code 7012685

loop_
_symmetry_equiv_pos_as_xyz
'x, y, z'
'-x, y+1/2, -z+1/2'
'-x, -y, -z'
'x, -y-1/2, z-1/2'

loop_
_atom_site_label
_atom_site_type_symbol
_atom_site_fract_x
_atom_site_fract_y
_atom_site_fract_z
_atom_site_U_iso_or_equiv
_atom_site_adp_type
_atom_site_occupancy
_atom_site_symmetry_multiplicity
_atom_site_calc_flag
_atom_site_refinement_flags
_atom_site_disorder_assembly
_atom_site_disorder_group
Hg1 Hg 0.35957(3) 0.21148(3) 0.19798(6) 0.05086(19) Uani 1 1 d . . .
S1 S 0.2651(2) 0.3314(2) 0.2742(4) 0.0520(7) Uani 1 1 d . . .
S2 S 0.4563(3) 0.0950(2) 0.1277(5) 0.0630(9) Uani 1 1 d . . .
N1 N 0.1754(7) 0.1784(6) 0.2705(12) 0.045(2) Uani 1 1 d . . .
N2 N 0.5169(6) 0.1589(6) 0.4696(14) 0.053(2) Uani 1 1 d . . .
F1 F -0.1357(19) 0.141(2) 0.195(6) 0.106(12) Uani 0.50 1 d P . .
F2 F -0.053(2) 0.031(2) 0.199(7) 0.109(13) Uani 0.50 1 d P . .
F3 F -0.087(4) 0.083(4) 0.452(9) 0.123(18) Uani 0.50 1 d P . .
F1A F -0.067(4) 0.041(4) 0.407(10) 0.18(4) Uani 0.50 1 d P . .
F2A F -0.149(3) 0.144(3) 0.304(8) 0.16(2) Uani 0.50 1 d P . .
F3A F -0.073(4) 0.058(4) 0.105(5) 0.15(2) Uani 0.50 1 d P . .
F4 F 0.723(3) 0.047(3) 0.916(7) 0.15(3) Uani 0.50 1 d P . .
F5 F 0.8059(14) 0.132(4) 0.752(5) 0.130(18) Uani 0.50 1 d P . .
F6 F 0.693(4) 0.185(3) 0.922(7) 0.17(3) Uani 0.50 1 d P . .
F4A F 0.771(2) 0.176(3) 0.783(5) 0.120(12) Uani 0.50 1 d P . .
F5A F 0.682(2) 0.140(3) 0.961(3) 0.098(12) Uani 0.50 1 d P . .
F6A F 0.762(3) 0.046(2) 0.846(7) 0.13(2) Uani 0.50 1 d P . .
C1 C 0.1657(7) 0.2671(7) 0.2802(13) 0.040(2) Uani 1 1 d . . .
C2 C 0.0800(8) 0.3076(7) 0.2955(16) 0.048(3) Uani 1 1 d . . .
H2 H 0.0750 0.3689 0.3032 0.057 Uiso 1 1 calc R . .
C3 C 0.0022(8) 0.2538(9) 0.2991(15) 0.050(3) Uani 1 1 d . . .
H3 H -0.0554 0.2789 0.3109 0.061 Uiso 1 1 calc R . .
C4 C 0.0121(8) 0.1622(7) 0.2848(15) 0.048(3) Uani 1 1 d . . .
C5 C 0.1012(9) 0.1290(8) 0.2703(16) 0.053(3) Uani 1 1 d . . .
H5 H 0.1083 0.0679 0.2597 0.064 Uiso 1 1 calc R . .
C6 C -0.0698(11) 0.1044(10) 0.278(2) 0.073(4) Uani 1 1 d . . .
C7 C 0.5313(7) 0.0998(7) 0.3310(15) 0.040(2) Uani 1 1 d . . .
C8 C 0.6025(9) 0.0408(8) 0.3415(17) 0.060(3) Uani 1 1 d . . .
H8 H 0.6099 -0.0012 0.2451 0.072 Uiso 1 1 calc R . .
C9 C 0.6627(8) 0.0453(8) 0.4980(17) 0.059(3) Uani 1 1 d . . .
H9 H 0.7117 0.0060 0.5084 0.071 Uiso 1 1 calc R . .
C10 C 0.6506(8) 0.1078(7) 0.6392(15) 0.048(3) Uani 1 1 d . . .
C11 C 0.5748(8) 0.1620(8) 0.6206(16) 0.051(3) Uani 1 1 d . . .
H11 H 0.5639 0.2024 0.7184 0.062 Uiso 1 1 calc R . .
C12 C 0.7172(9) 0.1169(9) 0.808(2) 0.061(3) Uani 1 1 d . . .

loop_
_atom_site_aniso_label
_atom_site_aniso_U_11
_atom_site_aniso_U_22
_atom_site_aniso_U_33
_atom_site_aniso_U_23
_atom_site_aniso_U_13
_atom_site_aniso_U_12
Hg1 0.0522(3) 0.0560(3) 0.0436(3) 0.0004(2) -0.00962(19) 0.0013(2)
S1 0.0547(18) 0.0491(16) 0.0513(16) -0.0049(13) -0.0080(14) -0.0041(14)
S2 0.071(2) 0.0645(19) 0.0521(17) -0.0107(15) -0.0188(16) 0.0108(17)
N1 0.055(6) 0.040(4) 0.039(5) 0.001(4) -0.008(4) 0.006(5)
N2 0.042(5) 0.055(6) 0.060(6) -0.008(5) -0.009(5) 0.013(5)
F1 0.050(15) 0.094(16) 0.17(3) 0.02(2) -0.071(18) 0.006(15)
F2 0.10(2) 0.065(15) 0.16(3) -0.06(2) 0.06(3) -0.039(14)
F3 0.077(19) 0.18(5) 0.11(2) 0.04(3) 0.017(18) -0.05(3)
F1A 0.13(5) 0.16(5) 0.24(8) 0.14(5) -0.09(5) -0.09(4)
F2A 0.08(2) 0.14(3) 0.27(6) -0.01(4) 0.08(3) -0.032(19)
F3A 0.15(3) 0.19(5) 0.11(2) -0.02(2) -0.02(2) -0.10(3)
F4 0.10(3) 0.19(5) 0.14(3) 0.11(3) -0.08(2) -0.08(3)
F5 0.021(10) 0.28(5) 0.087(15) -0.03(2) -0.015(11) 0.006(17)
F6 0.20(5) 0.15(3) 0.15(4) -0.10(3) -0.13(4) 0.10(3)
F4A 0.055(16) 0.19(3) 0.12(2) 0.02(2) -0.016(18) -0.08(2)
F5A 0.096(16) 0.17(3) 0.029(9) -0.010(15) -0.004(9) 0.06(2)
F6A 0.13(4) 0.11(3) 0.14(4) -0.05(3) -0.10(3) 0.06(3)
C1 0.042(6) 0.050(6) 0.027(5) 0.001(4) -0.006(4) -0.004(5)
C2 0.048(7) 0.049(7) 0.045(6) -0.006(5) -0.008(5) 0.005(5)
C3 0.043(6) 0.065(7) 0.043(6) -0.007(6) 0.000(5) 0.018(6)
C4 0.051(7) 0.051(7) 0.041(6) 0.006(5) 0.000(5) 0.002(6)
C5 0.073(8) 0.041(6) 0.045(6) 0.001(5) -0.003(6) 0.000(6)
C6 0.077(11) 0.071(10) 0.071(10) 0.009(8) 0.014(9) -0.018(8)
C7 0.030(5) 0.046(6) 0.045(6) 0.004(5) 0.007(5) 0.004(5)
C8 0.066(8) 0.062(8) 0.052(7) -0.013(6) -0.010(6) 0.006(7)
C9 0.054(7) 0.066(8) 0.056(7) -0.007(6) -0.002(6) 0.019(6)
C10 0.043(6) 0.057(7) 0.042(6) 0.001(5) -0.003(5) 0.001(5)
C11 0.045(7) 0.055(7) 0.053(7) -0.012(6) -0.013(6) 0.007(6)
C12 0.049(8) 0.071(9) 0.062(9) -0.008(7) -0.011(7) 0.002(7)

loop_
_atom_type_symbol
_atom_type_description
_atom_type_scat_dispersion_real
_atom_type_scat_dispersion_imag
_atom_type_scat_source
C C 0.0033 0.0016 'International Tables Vol C Tables 4.2.6.8 and 6.1.1.4'
H H 0.0000 0.0000 'International Tables Vol C Tables 4.2.6.8 and 6.1.1.4'
N N 0.0061 0.0033 'International Tables Vol C Tables 4.2.6.8 and 6.1.1.4'
F F 0.0171 0.0103 'International Tables Vol C Tables 4.2.6.8 and 6.1.1.4'
S S 0.1246 0.1234 'International Tables Vol C Tables 4.2.6.8 and 6.1.1.4'
Hg Hg -2.3894 9.2266 'International Tables Vol C Tables 4.2.6.8 and 6.1.1.4'

loop_
_geom_angle_atom_site_label_1
_geom_angle_atom_site_label_2
_geom_angle_atom_site_label_3
_geom_angle
_geom_angle_site_symmetry_1
_geom_angle_site_symmetry_3
_geom_angle_publ_flag
S2 Hg1 S1 178.36(11) . . ?
S2 Hg1 N1 120.1(2) . . ?
S1 Hg1 N1 61.2(2) . . ?
S2 Hg1 N2 58.38(19) . . ?
S1 Hg1 N2 120.18(19) . . ?
N1 Hg1 N2 123.8(3) . . ?
C1 S1 Hg1 94.4(4) . . ?
C7 S2 Hg1 99.7(4) . . ?
C5 N1 C1 118.2(10) . . ?
C5 N1 Hg1 153.9(8) . . ?
C1 N1 Hg1 86.4(7) . . ?
C11 N2 C7 118.8(9) . . ?
C11 N2 Hg1 159.0(7) . . ?
C7 N2 Hg1 82.1(6) . . ?
F2A F1 C6 78(4) . . ?
F2A F1 F3A 124(6) . . ?
C6 F1 F3A 54.2(18) . . ?
F3A F2 C6 80(5) . . ?
F3A F2 F1A 131(6) . . ?
C6 F2 F1A 56(2) . . ?
F1A F3 C6 74(8) . . ?
F1A F3 F2A 115(10) . . ?
C6 F3 F2A 52(3) . . ?
F3 F1A C6 71(7) . . ?
F3 F1A F2 124(9) . . ?
C6 F1A F2 54(3) . . ?
F1 F2A C6 66(4) . . ?
F1 F2A F3 115(6) . . ?
C6 F2A F3 50(2) . . ?
F2 F3A C6 65(4) . . ?
F2 F3A F1 106(5) . . ?
C6 F3A F1 46.4(19) . . ?
F6A F4 C12 72(4) . . ?
F6A F4 F5A 117(6) . . ?
C12 F4 F5A 51(2) . . ?
F4A F5 C12 59(2) . . ?
F4A F5 F6A 106(4) . . ?
C12 F5 F6A 50.1(17) . . ?
F5A F6 C12 65(4) . . ?
F5A F6 F4A 109(5) . . ?
C12 F6 F4A 49(2) . . ?
F5 F4A C12 82(4) . . ?
F5 F4A F6 133(5) . . ?
C12 F4A F6 58(2) . . ?
F6 F5A C12 81(5) . . ?
F6 F5A F4 131(6) . . ?
C12 F5A F4 53.6(19) . . ?
F4 F6A C12 74(5) . . ?
F4 F6A F5 124(6) . . ?
C12 F6A F5 56.6(19) . . ?
N1 C1 C2 122.2(10) . . ?
N1 C1 S1 117.3(8) . . ?
C2 C1 S1 120.5(8) . . ?
C3 C2 C1 118.7(11) . . ?
C4 C3 C2 119.1(11) . . ?
C3 C4 C5 117.3(11) . . ?
C3 C4 C6 119.9(12) . . ?
C5 C4 C6 122.7(12) . . ?
N1 C5 C4 124.5(11) . . ?
F1 C6 F2 111(3) . . ?
F1 C6 F3 112(3) . . ?
F2 C6 F3 104(3) . . ?
F1 C6 F1A 130(3) . . ?
F2 C6 F1A 70(3) . . ?
F3 C6 F1A 35(4) . . ?
F1 C6 F2A 36(2) . . ?
F2 C6 F2A 130(3) . . ?
F3 C6 F2A 77(3) . . ?
F1A C6 F2A 104(4) . . ?
F1 C6 F3A 79(3) . . ?
F2 C6 F3A 36(2) . . ?
F3 C6 F3A 133(3) . . ?
F1A C6 F3A 103(4) . . ?
F2A C6 F3A 110(3) . . ?
F1 C6 C4 111.8(19) . . ?
F2 C6 C4 110.9(18) . . ?
F3 C6 C4 108(3) . . ?
F1A C6 C4 114(3) . . ?
F2A C6 C4 116(2) . . ?
F3A C6 C4 109(2) . . ?
N2 C7 C8 122.3(10) . . ?
N2 C7 S2 119.8(7) . . ?
C8 C7 S2 117.9(8) . . ?
C7 C8 C9 118.4(11) . . ?
C8 C9 C10 120.0(11) . . ?
C9 C10 C11 117.6(10) . . ?
C9 C10 C12 121.3(10) . . ?
C11 C10 C12 121.0(11) . . ?
N2 C11 C10 122.8(10) . . ?
F4A C12 F5A 102(3) . . ?
F4A C12 F6A 108(3) . . ?
F5A C12 F6A 106(3) . . ?
F4A C12 F4 131(2) . . ?
F5A C12 F4 75(3) . . ?
F6A C12 F4 35(3) . . ?
F4A C12 F6 73(3) . . ?
F5A C12 F6 33(3) . . ?
F6A C12 F6 131(3) . . ?
F4 C12 F6 107(3) . . ?
F4A C12 F5 38(3) . . ?
F5A C12 F5 128(3) . . ?
F6A C12 F5 73(2) . . ?
F4 C12 F5 105(3) . . ?
F6 C12 F5 108(3) . . ?
F4A C12 C10 111.3(19) . . ?
F5A C12 C10 114.3(18) . . ?
F6A C12 C10 113.6(18) . . ?
F4 C12 C10 114(2) . . ?
F6 C12 C10 111(2) . . ?
F5 C12 C10 112.7(18) . . ?

loop_
_geom_bond_atom_site_label_1
_geom_bond_atom_site_label_2
_geom_bond_distance
_geom_bond_site_symmetry_2
_geom_bond_publ_flag
Hg1 S2 2.319(3) . ?
Hg1 S1 2.348(3) . ?
Hg1 N1 2.805(10) . ?
Hg1 N2 3.027(9) . ?
S1 C1 1.750(11) . ?
S2 C7 1.756(11) . ?
N1 C5 1.317(15) . ?
N1 C1 1.347(14) . ?
N2 C11 1.324(13) . ?
N2 C7 1.333(13) . ?
F1 F2A 0.78(5) . ?
F1 C6 1.24(3) . ?
F1 F3A 1.68(6) . ?
F2 F3A 0.82(5) . ?
F2 C6 1.27(3) . ?
F2 F1A 1.47(7) . ?
F3 F1A 0.77(9) . ?
F3 C6 1.28(5) . ?
F3 F2A 1.63(7) . ?
F1A C6 1.31(5) . ?
F2A C6 1.32(4) . ?
F3A C6 1.38(4) . ?
F4 F6A 0.77(6) . ?
F4 C12 1.29(4) . ?
F4 F5A 1.55(6) . ?
F5 F4A 0.87(5) . ?
F5 C12 1.39(3) . ?
F5 F6A 1.59(5) . ?
F6 F5A 0.75(6) . ?
F6 C12 1.35(4) . ?
F6 F4A 1.53(6) . ?
F4A C12 1.20(3) . ?
F5A C12 1.24(3) . ?
F6A C12 1.28(3) . ?
C1 C2 1.402(16) . ?
C2 C3 1.398(17) . ?
C3 C4 1.392(17) . ?
C4 C5 1.404(16) . ?
C4 C6 1.482(18) . ?
C7 C8 1.371(15) . ?
C8 C9 1.375(15) . ?
C9 C10 1.375(15) . ?
C10 C11 1.380(15) . ?
C10 C12 1.503(15) . ?
